data_7021789
loop_
_publ_author_name
'Ojwach, Stephen O.'
'Okemwa, Teddy T.'
'Attandoh, Nelson W.'
'Omondi, Bernard'

_publ_section_title
;
 Structural and kinetic studies of the polymerization reactions of
 \e-caprolactone catalyzed by (pyrazol-1-ylmethyl)pyridine Cu(ii) and
 Zn(ii) complexes.
;
_journal_issue 30
_journal_name_full 'Dalton transactions (Cambridge, England : 2003)'
_journal_page_first 10735
_journal_page_last 10745
_journal_paper_doi 10.1039/c3dt51338f
_journal_volume 42
_journal_year 2013
_chemical_formula_moiety 'C15 H19 N3 O4 Zn'
_chemical_formula_sum 'C15 H19 N3 O4 Zn'
_chemical_formula_weight 370.70
_chemical_name_systematic
;
?
;
_space_group_IT_number 33
_symmetry_cell_setting orthorhombic
_symmetry_space_group_name_Hall 'P 2c -2n'
_symmetry_space_group_name_H-M 'P n a 21'
_atom_sites_solution_hydrogens geom
_atom_sites_solution_primary direct
_atom_sites_solution_secondary difmap
_audit_creation_method SHELXL-97
_cell_angle_alpha 90.00
_cell_angle_beta 90.00
_cell_angle_gamma 90.00
_cell_formula_units_Z 4
_cell_length_a 14.7323(10)
_cell_length_b 8.1094(5)
_cell_length_c 13.5844(8)
_cell_measurement_reflns_used 32715
_cell_measurement_temperature 100(2)
_cell_measurement_theta_max 28.35
_cell_measurement_theta_min 2.77
_cell_volume 1622.93(18)
_computing_cell_refinement 'SAINT-plus (Bruker, 2004)'
_computing_data_collection 'APEX2 (Bruker, 2005)'
_computing_data_reduction 'SAINT-Plus and XPREP (Bruker, 2004)'
_computing_molecular_graphics 'DIAMOND (Brandenburg & Putz, 2005), ORTEP3 (Farrugia, 1997)'
_computing_publication_material 'WinGX (Farrugia, 1999)'
_computing_structure_refinement 'SHELXL-97 (Sheldrick, 2008)'
_computing_structure_solution 'SHELXS-97 (Sheldrick, 2008)'
_diffrn_ambient_temperature 100(2)
_diffrn_measured_fraction_theta_full 0.999
_diffrn_measured_fraction_theta_max 0.999
_diffrn_measurement_device_type 'Bruker X8 ApexII 4K Kappa CCD'
_diffrn_measurement_method '\f and \w scans'
_diffrn_radiation_monochromator graphite
_diffrn_radiation_source 'fine-focus sealed tube'
_diffrn_radiation_type MoK\a
_diffrn_radiation_wavelength 0.71073
_diffrn_reflns_av_R_equivalents 0.0474
_diffrn_reflns_av_sigmaI/netI 0.0284
_diffrn_reflns_limit_h_max 19
_diffrn_reflns_limit_h_min -19
_diffrn_reflns_limit_k_max 10
_diffrn_reflns_limit_k_min -10
_diffrn_reflns_limit_l_max 18
_diffrn_reflns_limit_l_min -17
_diffrn_reflns_number 30990
_diffrn_reflns_theta_full 28.35
_diffrn_reflns_theta_max 28.35
_diffrn_reflns_theta_min 2.77
_diffrn_standards_decay_% 0
_diffrn_standards_interval_count 0
_diffrn_standards_interval_time 0
_diffrn_standards_number 0
_exptl_absorpt_coefficient_mu 1.536
_exptl_absorpt_correction_T_max 0.9135
_exptl_absorpt_correction_T_min 0.8137
_exptl_absorpt_correction_type multi-scan
_exptl_absorpt_process_details 'SADABS (Bruker, 2008)'
_exptl_crystal_colour colourless
_exptl_crystal_density_diffrn 1.517
_exptl_crystal_density_method 'not measured'
_exptl_crystal_description block
_exptl_crystal_F_000 768
_exptl_crystal_size_max 0.14
_exptl_crystal_size_mid 0.14
_exptl_crystal_size_min 0.06
_refine_diff_density_max 0.398
_refine_diff_density_min -0.182
_refine_diff_density_rms 0.054
_refine_ls_abs_structure_details 'Flack H D (1983), Acta Cryst. A39, 876-881'
_refine_ls_abs_structure_Flack 0.441(10)
_refine_ls_extinction_method none
_refine_ls_goodness_of_fit_ref 1.029
_refine_ls_hydrogen_treatment constr
_refine_ls_matrix_type full
_refine_ls_number_parameters 213
_refine_ls_number_reflns 4040
_refine_ls_number_restraints 4
_refine_ls_restrained_S_all 1.035
_refine_ls_R_factor_all 0.0300
_refine_ls_R_factor_gt 0.0253
_refine_ls_shift/su_max 0.011
_refine_ls_shift/su_mean 0.000
_refine_ls_structure_factor_coef Fsqd
_refine_ls_weighting_details 'calc w=1/[\s^2^(Fo^2^)+(0.0300P)^2^+0.3352P] where P=(Fo^2^+2Fc^2^)/3'
_refine_ls_weighting_scheme calc
_refine_ls_wR_factor_gt 0.0574
_refine_ls_wR_factor_ref 0.0593
_reflns_number_gt 3707
_reflns_number_total 4040
_reflns_threshold_expression >2sigma(I)
_cod_data_source_file c3dt51338f.txt
_cod_data_source_block mo_10bo_so7_0ma
_cod_original_sg_symbol_H-M Pna21
_cod_database_code 7021789

loop_
_symmetry_equiv_pos_as_xyz
'x, y, z'
'-x, -y, z+1/2'
'x+1/2, -y+1/2, z'
'-x+1/2, y+1/2, z+1/2'

loop_
_atom_site_label
_atom_site_type_symbol
_atom_site_fract_x
_atom_site_fract_y
_atom_site_fract_z
_atom_site_U_iso_or_equiv
_atom_site_adp_type
_atom_site_occupancy
_atom_site_symmetry_multiplicity
_atom_site_calc_flag
_atom_site_refinement_flags
C1 C 0.55942(15) 1.0376(3) 0.39608(18) 0.0302(5) Uani 1 1 d .
H1A H 0.5383 0.9243 0.4061 0.045 Uiso 1 1 calc R
H1B H 0.5363 1.0792 0.3332 0.045 Uiso 1 1 calc R
H1C H 0.5372 1.1076 0.4497 0.045 Uiso 1 1 calc R
C2 C 0.66092(17) 1.0403(3) 0.39484(19) 0.0224(5) Uani 1 1 d .
C3 C 0.72135(16) 1.1005(3) 0.32620(18) 0.0235(5) Uani 1 1 d .
H3 H 0.7065 1.1544 0.2662 0.028 Uiso 1 1 calc R
C4 C 0.80831(17) 1.0673(3) 0.36145(19) 0.0231(5) Uani 1 1 d .
C5 C 0.89836(15) 1.1018(3) 0.31494(19) 0.0315(5) Uani 1 1 d .
H5A H 0.9464 1.0490 0.3536 0.047 Uiso 1 1 calc R
H5B H 0.9087 1.2211 0.3130 0.047 Uiso 1 1 calc R
H5C H 0.8989 1.0578 0.2477 0.047 Uiso 1 1 calc R
C6 C 0.68163(11) 0.89275(19) 0.5582(2) 0.0192(3) Uani 1 1 d .
H6A H 0.7049 0.7782 0.5578 0.023 Uiso 1 1 calc R
H6B H 0.6145 0.8875 0.5585 0.023 Uiso 1 1 calc R
C7 C 0.71333(16) 0.9778(3) 0.65037(18) 0.0190(5) Uani 1 1 d .
C8 C 0.65290(19) 1.0434(4) 0.71724(18) 0.0246(5) Uani 1 1 d .
H8 H 0.5895 1.0392 0.7050 0.030 Uiso 1 1 calc R
C9 C 0.68618(19) 1.1164(3) 0.80350(19) 0.0295(5) Uani 1 1 d .
H9 H 0.6456 1.1616 0.8507 0.035 Uiso 1 1 calc R
C10 C 0.77814(17) 1.1216(3) 0.81888(17) 0.0278(5) Uani 1 1 d .
H10 H 0.8023 1.1708 0.8767 0.033 Uiso 1 1 calc R
C11 C 0.83515(18) 1.0538(3) 0.74831(18) 0.0241(5) Uani 1 1 d .
H11 H 0.8989 1.0582 0.7587 0.029 Uiso 1 1 calc R
C12 C 1.05736(10) 0.9948(2) 0.52754(15) 0.0231(5) Uani 1 1 d D
C13 C 1.14824(14) 1.0784(2) 0.5392(2) 0.0326(7) Uani 1 1 d .
H13A H 1.1919 1.0004 0.5674 0.049 Uiso 1 1 calc R
H13B H 1.1419 1.1736 0.5832 0.049 Uiso 1 1 calc R
H13C H 1.1699 1.1156 0.4748 0.049 Uiso 1 1 calc R
C14 C 0.90766(13) 0.5810(2) 0.59864(17) 0.0209(4) Uani 1 1 d .
C15 C 0.88877(15) 0.3980(3) 0.6018(2) 0.0332(5) Uani 1 1 d .
H15A H 0.9442 0.3390 0.6206 0.050 Uiso 1 1 calc R
H15B H 0.8689 0.3606 0.5367 0.050 Uiso 1 1 calc R
H15C H 0.8410 0.3756 0.6502 0.050 Uiso 1 1 calc R
O1 O 1.04435(11) 0.88637(18) 0.46440(12) 0.0288(3) Uani 1 1 d .
O2 O 0.99498(8) 1.04146(15) 0.58699(11) 0.0270(3) Uani 1 1 d DU
O3 O 0.85885(9) 0.66552(15) 0.53930(12) 0.0234(3) Uani 1 1 d .
O4 O 0.96549(11) 0.6444(2) 0.65229(12) 0.0314(4) Uani 1 1 d .
Zn1 Zn 0.891300(13) 0.89920(2) 0.55421(2) 0.01892(6) Uani 1 1 d DU
N1 N 0.80324(14) 0.9901(2) 0.44897(15) 0.0193(4) Uani 1 1 d .
N2 N 0.71167(13) 0.9763(2) 0.46892(15) 0.0191(4) Uani 1 1 d .
N3 N 0.80374(14) 0.9822(2) 0.66588(14) 0.0193(4) Uani 1 1 d .

loop_
_atom_site_aniso_label
_atom_site_aniso_U_11
_atom_site_aniso_U_22
_atom_site_aniso_U_33
_atom_site_aniso_U_23
_atom_site_aniso_U_13
_atom_site_aniso_U_12
C1 0.0234(11) 0.0386(12) 0.0285(12) 0.0068(10) -0.0075(9) 0.0011(9)
C2 0.0260(13) 0.0172(12) 0.0242(13) -0.0016(10) -0.0061(10) 0.0014(10)
C3 0.0295(12) 0.0213(10) 0.0198(11) 0.0040(8) -0.0049(10) 0.0019(9)
C4 0.0296(12) 0.0170(10) 0.0226(13) 0.0018(9) -0.0019(10) -0.0009(9)
C5 0.0287(11) 0.0384(13) 0.0275(13) 0.0118(10) -0.0008(9) -0.0024(10)
C6 0.0214(7) 0.0169(6) 0.0194(9) 0.0020(10) -0.0022(13) -0.0022(6)
C7 0.0256(13) 0.0153(11) 0.0161(11) 0.0023(8) -0.0041(9) -0.0041(9)
C8 0.0275(13) 0.0251(14) 0.0212(13) 0.0003(10) -0.0001(10) -0.0013(11)
C9 0.0399(14) 0.0256(11) 0.0230(13) -0.0031(9) 0.0030(10) -0.0036(10)
C10 0.0409(13) 0.0233(10) 0.0192(11) -0.0016(8) -0.0041(10) -0.0060(9)
C11 0.0335(14) 0.0189(10) 0.0199(12) 0.0024(9) -0.0061(9) -0.0044(10)
C12 0.0226(10) 0.0161(8) 0.0306(13) 0.0055(7) -0.0015(8) 0.0006(7)
C13 0.0219(9) 0.0202(8) 0.056(2) -0.0049(11) 0.0009(12) -0.0009(7)
C14 0.0216(10) 0.0192(9) 0.0218(10) 0.0026(8) 0.0078(8) 0.0035(7)
C15 0.0312(12) 0.0173(10) 0.0511(15) 0.0086(9) 0.0084(11) 0.0051(8)
O1 0.0302(8) 0.0250(8) 0.0313(9) 0.0012(7) -0.0019(7) -0.0033(6)
O2 0.0195(7) 0.0213(7) 0.0401(9) -0.0005(6) 0.0005(6) 0.0010(5)
O3 0.0269(6) 0.0167(6) 0.0265(10) 0.0011(6) -0.0049(7) 0.0008(5)
O4 0.0297(8) 0.0355(8) 0.0291(9) 0.0082(7) -0.0048(7) -0.0034(7)
Zn1 0.02270(10) 0.01452(9) 0.01956(10) 0.00052(14) -0.00425(14) -0.00028(7)
N1 0.0225(10) 0.0158(9) 0.0198(11) 0.0024(8) -0.0018(8) -0.0003(8)
N2 0.0224(11) 0.0153(10) 0.0198(10) 0.0004(8) -0.0062(8) 0.0006(8)
N3 0.0259(11) 0.0157(10) 0.0162(11) 0.0018(8) -0.0017(8) -0.0028(8)

loop_
_atom_type_symbol
_atom_type_description
_atom_type_scat_dispersion_real
_atom_type_scat_dispersion_imag
_atom_type_scat_source
C C 0.0033 0.0016 'International Tables Vol C Tables 4.2.6.8 and 6.1.1.4'
H H 0.0000 0.0000 'International Tables Vol C Tables 4.2.6.8 and 6.1.1.4'
O O 0.0106 0.0060 'International Tables Vol C Tables 4.2.6.8 and 6.1.1.4'
Zn Zn 0.2839 1.4301 'International Tables Vol C Tables 4.2.6.8 and 6.1.1.4'
N N 0.0061 0.0033 'International Tables Vol C Tables 4.2.6.8 and 6.1.1.4'

loop_
_geom_angle_atom_site_label_1
_geom_angle_atom_site_label_2
_geom_angle_atom_site_label_3
_geom_angle
C2 C1 H1A 109.5
C2 C1 H1B 109.5
H1A C1 H1B 109.5
C2 C1 H1C 109.5
H1A C1 H1C 109.5
H1B C1 H1C 109.5
N2 C2 C3 106.3(2)
N2 C2 C1 122.5(2)
C3 C2 C1 131.2(2)
C2 C3 C4 107.0(2)
C2 C3 H3 126.5
C4 C3 H3 126.5
N1 C4 C3 110.0(2)
N1 C4 C5 120.6(2)
C3 C4 C5 129.3(2)
C4 C5 H5A 109.5
C4 C5 H5B 109.5
H5A C5 H5B 109.5
C4 C5 H5C 109.5
H5A C5 H5C 109.5
H5B C5 H5C 109.5
N2 C6 C7 112.67(13)
N2 C6 H6A 109.1
C7 C6 H6A 109.1
N2 C6 H6B 109.1
C7 C6 H6B 109.1
H6A C6 H6B 107.8
N3 C7 C8 121.6(2)
N3 C7 C6 116.7(2)
C8 C7 C6 121.7(2)
C7 C8 C9 119.2(2)
C7 C8 H8 120.4
C9 C8 H8 120.4
C10 C9 C8 119.1(2)
C10 C9 H9 120.5
C8 C9 H9 120.5
C9 C10 C11 118.7(2)
C9 C10 H10 120.7
C11 C10 H10 120.7
N3 C11 C10 122.6(2)
N3 C11 H11 118.7
C10 C11 H11 118.7
O1 C12 O2 122.24(15)
O1 C12 C13 121.82(18)
O2 C12 C13 115.94(18)
C12 C13 H13A 109.5
C12 C13 H13B 109.5
H13A C13 H13B 109.5
C12 C13 H13C 109.5
H13A C13 H13C 109.5
H13B C13 H13C 109.5
O4 C14 O3 122.53(18)
O4 C14 C15 121.3(2)
O3 C14 C15 116.1(2)
C14 C15 H15A 109.5
C14 C15 H15B 109.5
H15A C15 H15B 109.5
C14 C15 H15C 109.5
H15A C15 H15C 109.5
H15B C15 H15C 109.5
C12 O2 Zn1 103.97(10)
C14 O3 Zn1 108.34(13)
O3 Zn1 O2 141.14(6)
O3 Zn1 N1 96.89(7)
O2 Zn1 N1 115.81(7)
O3 Zn1 N3 103.52(7)
O2 Zn1 N3 97.21(7)
N1 Zn1 N3 89.99(6)
C4 N1 N2 105.4(2)
C4 N1 Zn1 137.93(18)
N2 N1 Zn1 116.66(15)
C2 N2 N1 111.2(2)
C2 N2 C6 128.9(2)
N1 N2 C6 119.85(17)
C11 N3 C7 118.8(2)
C11 N3 Zn1 121.90(17)
C7 N3 Zn1 119.00(17)

loop_
_geom_bond_atom_site_label_1
_geom_bond_atom_site_label_2
_geom_bond_distance
C1 C2 1.496(4)
C1 H1A 0.9800
C1 H1B 0.9800
C1 H1C 0.9800
C2 N2 1.357(3)
C2 C3 1.379(4)
C3 C4 1.394(4)
C3 H3 0.9500
C4 N1 1.346(3)
C4 C5 1.496(3)
C5 H5A 0.9800
C5 H5B 0.9800
C5 H5C 0.9800
C6 N2 1.458(3)
C6 C7 1.504(4)
C6 H6A 0.9900
C6 H6B 0.9900
C7 N3 1.349(3)
C7 C8 1.379(4)
C8 C9 1.401(4)
C8 H8 0.9500
C9 C10 1.371(4)
C9 H9 0.9500
C10 C11 1.388(3)
C10 H10 0.9500
C11 N3 1.344(3)
C11 H11 0.9500
C12 O1 1.243(2)
C12 O2 1.281(2)
C12 C13 1.509(2)
C13 H13A 0.9800
C13 H13B 0.9800
C13 H13C 0.9800
C14 O4 1.233(3)
C14 O3 1.279(3)
C14 C15 1.511(3)
C15 H15A 0.9800
C15 H15B 0.9800
C15 H15C 0.9800
O2 Zn1 1.9653(8)
O3 Zn1 1.9649(13)
Zn1 N1 2.066(2)
Zn1 N3 2.102(2)
N1 N2 1.381(3)

loop_
_geom_torsion_atom_site_label_1
_geom_torsion_atom_site_label_2
_geom_torsion_atom_site_label_3
_geom_torsion_atom_site_label_4
_geom_torsion
N2 C2 C3 C4 1.0(3)
C1 C2 C3 C4 -178.7(2)
C2 C3 C4 N1 -0.3(3)
C2 C3 C4 C5 178.1(2)
N2 C6 C7 N3 -64.5(2)
N2 C6 C7 C8 117.5(2)
N3 C7 C8 C9 -0.1(4)
C6 C7 C8 C9 177.9(2)
C7 C8 C9 C10 0.5(4)
C8 C9 C10 C11 -0.2(4)
C9 C10 C11 N3 -0.5(4)
O1 C12 O2 Zn1 2.4(2)
C13 C12 O2 Zn1 -177.09(16)
O4 C14 O3 Zn1 -1.5(3)
C15 C14 O3 Zn1 176.79(15)
C14 O3 Zn1 O2 31.0(2)
C14 O3 Zn1 N1 179.09(14)
C14 O3 Zn1 N3 -89.26(14)
C12 O2 Zn1 O3 53.37(17)
C12 O2 Zn1 N1 -90.95(14)
C12 O2 Zn1 N3 175.55(13)
C3 C4 N1 N2 -0.5(3)
C5 C4 N1 N2 -179.1(2)
C3 C4 N1 Zn1 -178.76(18)
C5 C4 N1 Zn1 2.7(4)
O3 Zn1 N1 C4 -115.1(3)
O2 Zn1 N1 C4 43.3(3)
N3 Zn1 N1 C4 141.3(3)
O3 Zn1 N1 N2 66.79(16)
O2 Zn1 N1 N2 -134.84(15)
N3 Zn1 N1 N2 -36.83(15)
C3 C2 N2 N1 -1.4(3)
C1 C2 N2 N1 178.4(2)
C3 C2 N2 C6 -178.0(2)
C1 C2 N2 C6 1.8(4)
C4 N1 N2 C2 1.2(3)
Zn1 N1 N2 C2 179.86(15)
C4 N1 N2 C6 178.13(19)
Zn1 N1 N2 C6 -3.2(3)
C7 C6 N2 C2 -121.1(3)
C7 C6 N2 N1 62.5(2)
C10 C11 N3 C7 0.9(3)
C10 C11 N3 Zn1 174.44(18)
C8 C7 N3 C11 -0.6(3)
C6 C7 N3 C11 -178.6(2)
C8 C7 N3 Zn1 -174.35(19)
C6 C7 N3 Zn1 7.6(3)
O3 Zn1 N3 C11 124.13(18)
O2 Zn1 N3 C11 -22.76(19)
N1 Zn1 N3 C11 -138.8(2)
O3 Zn1 N3 C7 -62.30(17)
O2 Zn1 N3 C7 150.80(16)
N1 Zn1 N3 C7 34.78(15)
